data_1531822
loop_
_publ_author_name
'Melnychenko, N.'
'Bodak, O.'
'Romaka, L.'
'Fruchart, D.'
'Stadnyk, Yu.'

_publ_section_title
;
 Zr - Cu - Sb ternary system and the crystal structure of new ternary
 compounds
;
_journal_name_full 'Journal of Alloys Compd.'
_journal_page_first 89
_journal_page_last 91
_journal_volume 352
_journal_year 2003
_chemical_formula_sum 'Cu3.03 Sb2.97 Zr2'
_chemical_name_systematic 'Zr2 Cu3.03 Sb2.97'
_space_group_IT_number 129
_symmetry_space_group_name_Hall '-P 4a 2a'
_symmetry_space_group_name_H-M 'P 4/n m m :2'
_cell_angle_alpha 90
_cell_angle_beta 90
_cell_angle_gamma 90
_cell_formula_units_Z 1
_cell_length_a 3.9589
_cell_length_b 3.9589
_cell_length_c 9.8182
_cell_volume 153.880
_citation_journal_id_ASTM JALCEU
_cod_data_source_file Melnychenko_JALCEU_2003_1361.cif
_cod_data_source_block Cu3.03Sb2.97Zr2
_cod_original_cell_volume 153.8796
_cod_database_code 1531822

loop_
_symmetry_equiv_pos_as_xyz
x,y,z
-y+1/2,x,z
-x+1/2,-y+1/2,z
y,-x+1/2,z
x+1/2,-y,-z
y+1/2,x+1/2,-z
-x,y+1/2,-z
-y,-x,-z
-x,-y,-z
y-1/2,-x,-z
x-1/2,y-1/2,-z
-y,x-1/2,-z
-x-1/2,y,z
-y-1/2,-x-1/2,z
x,-y-1/2,z
y,x,z

loop_
_atom_site_label
_atom_site_type_symbol
_atom_site_fract_x
_atom_site_fract_y
_atom_site_fract_z
_atom_site_occupancy
_atom_site_U_iso_or_equiv
Zr1 Zr 0.25 0.25 0.28197 1 0.0
Sb1 Sb 0.75 0.25 0 1 0.0
Sb2 Sb 0.25 0.25 0.8275 0.485 0.0
Cu2 Cu 0.25 0.25 0.8275 0.515 0.0
Cu1 Cu 0.75 0.25 0.5 1 0.0
